data_2004823
loop_
_publ_author_name
'H\"okelek, T.'
'Necefouglu, H.'

_publ_section_title
;Bis(\m-4-hydroxybenzoato-<i>O</i>:<i>O</i>')bis[(<i>N</i>,<i>N</i>-diethylnicotinamide-<i>N</i>^1^)(4-hydroxybenzoato-<i>O</i>)zinc(II)]
 Dihydrate
;
_journal_issue 5
_journal_name_full 'Acta Crystallographica Section C'
_journal_page_first 1128
_journal_page_last 1131
_journal_paper_doi 10.1107/S0108270195015976
_journal_volume 52
_journal_year 1996
_chemical_formula_moiety 'C48 H48 N4 O14 Zn2 , 2H2 O'
_chemical_formula_sum 'C48 H52 N4 O16 Zn2'
_chemical_formula_weight 1071.7
_space_group_IT_number 14
_symmetry_cell_setting monoclinic
_symmetry_space_group_name_Hall '-P 2ybc'
_symmetry_space_group_name_H-M 'P 1 21/c 1'
_atom_type_scat_source IntTabIV
_cell_angle_alpha 90
_cell_angle_beta 95.8(2)
_cell_angle_gamma 90
_cell_formula_units_Z 2
_cell_length_a 8.681(3)
_cell_length_b 11.772(2)
_cell_length_c 23.730(6)
_cell_measurement_reflns_used 25
_cell_measurement_temperature 298
_cell_measurement_theta_max 11
_cell_measurement_theta_min 5
_cell_volume 2412.6(14)
_computing_cell_refinement 'MolEN (Fair, 1990)'
_computing_data_collection 'MolEN (Fair, 1990)'
_computing_data_reduction 'MolEN (Fair, 1990)'
_computing_molecular_graphics 'ORTEPII (Johnson, 1976)'
_computing_publication_material 'MolEN (Fair, 1990)'
_computing_structure_refinement 'MolEN (Fair, 1990)'
_computing_structure_solution 'SHELXS86 (Sheldrick, 1990)'
_diffrn_measurement_device 'Enraf-Nonius CAD-4'
_diffrn_measurement_method \w/2\q
_diffrn_radiation_type MoK\a
_diffrn_radiation_wavelength 0.71069
_diffrn_reflns_av_R_equivalents 0.017
_diffrn_reflns_limit_h_max 9
_diffrn_reflns_limit_h_min 0
_diffrn_reflns_limit_k_max 13
_diffrn_reflns_limit_k_min 0
_diffrn_reflns_limit_l_max 26
_diffrn_reflns_limit_l_min -26
_diffrn_reflns_number 5365
_diffrn_reflns_theta_max 24
_diffrn_standards_decay_% 1
_diffrn_standards_interval_count 250
_diffrn_standards_interval_time 120
_diffrn_standards_number 3
_exptl_absorpt_coefficient_mu 1.090
_exptl_absorpt_correction_type none
_exptl_crystal_colour colourless
_exptl_crystal_density_diffrn 1.476
_exptl_crystal_density_method none
_exptl_crystal_description plate
_exptl_crystal_size_max 0.60
_exptl_crystal_size_mid 0.52
_exptl_crystal_size_min 0.12
_refine_diff_density_max 0.345
_refine_diff_density_min -0.605
_refine_ls_extinction_method none
_refine_ls_goodness_of_fit_obs 1.34
_refine_ls_hydrogen_treatment refall
_refine_ls_number_parameters 420
_refine_ls_number_reflns 2852
_refine_ls_R_factor_obs 0.0328
_refine_ls_shift/esd_max 0.10
_refine_ls_structure_factor_coef F
_refine_ls_weighting_details 'w = 1/\s^2^(F)'
_refine_ls_weighting_scheme calc
_refine_ls_wR_factor_obs 0.0396
_reflns_number_observed 2852
_reflns_number_total 3847
_reflns_observed_criterion I>3\s(I)
_cod_data_source_file ab1306.cif
_cod_data_source_block I
_cod_depositor_comments
;
The following automatic conversions were performed:

'_refine_ls_weighting_scheme' value 'w = 1/\s^2^(F)' was changed to
'calc'. New tag '_refine_ls_weighting_details' was created. The value
of the new tag was set to 'w = 1/\s^2^(F)'.

Automatic conversion script
Id: cif_fix_values 3143 2015-03-26 13:38:13Z robertas 
;
_cod_original_cell_volume 2413.1(11)
_cod_original_sg_symbol_H-M 'P 21/c'
_cod_database_code 2004823

loop_
_symmetry_equiv_pos_as_xyz
x,y,z
-x,-y,-z
x,1/2-y,1/2+z
-x,-1/2+y,-1/2-z

loop_
_atom_site_aniso_label
_atom_site_aniso_U_11
_atom_site_aniso_U_22
_atom_site_aniso_U_33
_atom_site_aniso_U_12
_atom_site_aniso_U_13
_atom_site_aniso_U_23
Zn 0.0355(2) 0.0249(2) 0.0384(2) 0.0056(2) 0.00330(10) -0.0016(2)
N1 0.0320(10) 0.0270(10) 0.0370(10) 0.0020(10) 0.0040(10) 0.0010(10)
N2 0.0350(10) 0.0300(10) 0.0390(10) 0.0030(10) 0.0000(10) 0.0040(10)
O1 0.0550(10) 0.0390(10) 0.0500(10) 0.0060(10) 0.0020(10) -0.0160(10)
O2 0.0490(10) 0.0410(10) 0.0520(10) 0.0130(10) 0.0120(10) 0.0020(10)
O3 0.0620(10) 0.0560(10) 0.0490(10) -0.0070(10) 0.0140(10) -0.0220(10)
O4 0.0530(10) 0.0290(10) 0.0500(10) 0.0100(10) 0.0120(10) 0.0040(10)
O5 0.0400(10) 0.0400(10) 0.0390(10) -0.0030(10) 0.0030(10) 0.0070(10)
O6 0.0610(10) 0.0320(10) 0.0520(10) 0.0100(10) -0.0020(10) 0.0030(10)
O7 0.0550(10) 0.0420(10) 0.0470(10) 0.0130(10) 0.0130(10) 0.0030(10)
O8 0.069(2) 0.0340(10) 0.0600(10) -0.0050(10) 0.0170(10) -0.0010(10)
C1 0.053(2) 0.0250(10) 0.034(2) 0.0020(10) 0.0070(10) 0.0060(10)
C2 0.042(2) 0.029(2) 0.0310(10) 0.0030(10) 0.0020(10) 0.0050(10)
C3 0.036(2) 0.044(2) 0.033(2) 0.0030(10) 0.0030(10) 0.0040(10)
C4 0.044(2) 0.044(2) 0.033(2) -0.008(2) -0.0020(10) -0.003(2)
C5 0.056(2) 0.033(2) 0.0310(10) -0.001(2) 0.0070(10) -0.0010(10)
C6 0.041(2) 0.046(2) 0.045(2) -0.002(2) 0.0130(10) -0.003(2)
C7 0.045(2) 0.036(2) 0.043(2) -0.007(2) 0.0060(10) -0.006(2)
C8 0.0280(10) 0.0270(10) 0.049(2) -0.0050(10) 0.0050(10) -0.0020(10)
C9 0.0270(10) 0.0250(10) 0.042(2) 0.0000(10) 0.0050(10) 0.0000(10)
C10 0.043(2) 0.033(2) 0.035(2) 0.0020(10) 0.0080(10) -0.0010(10)
C11 0.045(2) 0.0280(10) 0.044(2) 0.0060(10) 0.0110(10) -0.0050(10)
C12 0.034(2) 0.028(2) 0.049(2) 0.0020(10) 0.0040(10) 0.0030(10)
C13 0.058(2) 0.037(2) 0.036(2) 0.006(2) -0.003(2) -0.0030(10)
C14 0.047(2) 0.029(2) 0.042(2) 0.0050(10) 0.0050(10) -0.0090(10)
C15 0.036(2) 0.028(2) 0.043(2) 0.0010(10) 0.0060(10) -0.0030(10)
C16 0.047(2) 0.030(2) 0.043(2) -0.0020(10) 0.007(2) -0.0080(10)
C17 0.038(2) 0.038(2) 0.034(2) -0.0010(10) -0.0010(10) 0.0000(10)
C18 0.031(2) 0.0270(10) 0.037(2) -0.0020(10) 0.0040(10) 0.0040(10)
C19 0.036(2) 0.0250(10) 0.040(2) -0.0030(10) 0.0050(10) -0.0020(10)
C20 0.0290(10) 0.0290(10) 0.046(2) -0.0010(10) 0.0020(10) 0.0010(10)
C21 0.048(2) 0.038(2) 0.052(2) 0.005(2) 0.010(2) 0.009(2)
C22 0.083(3) 0.058(2) 0.046(2) 0.010(2) -0.008(2) 0.001(2)
C23 0.038(2) 0.035(2) 0.052(2) 0.0070(10) 0.001(2) 0.007(2)
C24 0.057(2) 0.035(2) 0.054(2) 0.001(2) 0.003(2) -0.001(2)

loop_
_atom_site_label
_atom_site_fract_x
_atom_site_fract_y
_atom_site_fract_z
_atom_site_B_iso_or_equiv
Zn 0.36177(4) 0.06799(3) 0.05011(1) 2.602(6)
N1 0.1817(3) 0.0736(2) -0.0128(1) 2.52(5)
N2 -0.1521(3) 0.3479(2) -0.1055(1) 2.76(5)
O1 0.2807(3) 0.1607(2) 0.10834(9) 3.80(5)
O2 0.5284(3) 0.1619(2) 0.14004(9) 3.71(5)
O3 0.2523(3) 0.5185(2) 0.30551(9) 4.33(5)
O4 0.4215(3) -0.0834(2) 0.07620(9) 3.43(5)
O5 0.5220(2) 0.1399(2) 0.00883(8) 3.12(5)
O6 0.7734(3) -0.5312(2) 0.1541(1) 3.85(5)
O7 -0.1765(3) 0.3103(2) -0.01362(9) 3.74(5)
O8 -0.2121(3) 0.2753(2) 0.0992(1) 4.25(5)
C1 0.3931(4) 0.1955(3) 0.1431(1) 2.95(7)
C2 0.3569(4) 0.2798(3) 0.1865(1) 2.68(6)
C3 0.4733(4) 0.3457(3) 0.2141(1) 2.98(7)
C4 0.4421(4) 0.4275(3) 0.2533(1) 3.22(7)
C5 0.2914(4) 0.4428(3) 0.2661(1) 3.15(7)
C6 0.1726(4) 0.3777(3) 0.2390(1) 3.44(7)
C7 0.2052(4) 0.2979(3) 0.1994(1) 3.26(7)
C8 0.4809(4) -0.1549(3) 0.0441(1) 2.71(6)
C9 0.5541(3) -0.2567(2) 0.0718(1) 2.48(6)
C10 0.6023(4) -0.3479(3) 0.0401(1) 2.92(7)
C11 0.6738(4) -0.4404(3) 0.0664(1) 3.03(6)
C12 0.7000(4) -0.4443(3) 0.1252(1) 2.90(6)
C13 0.6521(4) -0.3545(3) 0.1568(1) 3.47(7)
C14 0.5796(4) -0.2628(3) 0.1299(1) 3.11(7)
C15 0.1564(4) -0.0086(3) -0.0521(1) 2.82(6)
C16 0.0397(4) -0.0031(3) -0.0949(1) 3.14(7)
C17 -0.0546(4) 0.0912(3) -0.0995(1) 2.93(7)
C18 -0.0284(3) 0.1787(2) -0.0603(1) 2.49(6)
C19 0.0884(4) 0.1651(2) -0.0173(1) 2.64(6)
C20 -0.1262(3) 0.2842(3) -0.0586(1) 2.74(6)
C21 -0.0853(4) 0.3301(3) -0.1589(1) 3.64(7)
C22 -0.1999(5) 0.2836(4) -0.2054(2) 5.00(9)
C23 -0.2401(4) 0.4543(3) -0.1012(1) 3.31(7)
C24 -0.1383(4) 0.5488(3) -0.0753(2) 3.85(8)
H3 0.318(4) 0.557(3) 0.315(1) 5.3(9)
H6 0.726(4) -0.585(3) 0.133(1) 5.3(9)
H11 0.552(3) -0.204(2) 0.152(1) 3.1(6)
H31 0.568(3) 0.343(2) 0.205(1) 2.8(6)
H41 0.518(3) 0.468(2) 0.270(1) 3.1(7)
H61 0.071(4) 0.386(3) 0.248(1) 5.8(9)
H71 0.124(3) 0.251(3) 0.180(1) 3.9(7)
H81 -0.208(5) 0.276(3) 0.061(2) 8(1)
H82 -0.285(3) 0.242(3) 0.103(1) 3.2(7)
H101 0.592(3) -0.345(2) 0.001(1) 3.0(6)
H111 0.703(4) -0.494(3) 0.046(1) 4.2(7)
H131 0.668(4) -0.358(3) 0.198(1) 4.5(8)
H151 0.224(3) -0.073(2) -0.043(1) 2.9(6)
H161 0.026(4) -0.059(3) -0.121(1) 4.7(8)
H171 -0.138(3) 0.099(2) -0.129(1) 2.8(6)
H191 0.109(3) 0.219(2) 0.011(1) 2.5(6)
H211 0.001(3) 0.282(3) -0.154(1) 3.5(7)
H212 -0.049(4) 0.399(3) -0.172(1) 4.5(8)
H223 -0.232(5) 0.207(4) -0.197(2) 9(1)
H221 -0.284(4) 0.333(3) -0.209(1) 5.7(9)
H222 -0.157(4) 0.285(3) -0.242(1) 4.6(8)
H231 -0.283(3) 0.473(2) -0.141(1) 3.2(7)
H232 -0.316(3) 0.439(2) -0.079(1) 3.2(7)
H241 -0.097(4) 0.534(3) -0.036(1) 5.9(9)
H242 -0.046(4) 0.566(3) -0.096(1) 5.8(9)
H243 -0.196(4) 0.618(3) -0.075(1) 4.6(8)

loop_
_geom_angle_atom_site_label_1
_geom_angle_atom_site_label_2
_geom_angle_atom_site_label_3
_geom_angle
_geom_angle_publ_flag
N1 Zn O1 101.30(10) yes
N1 Zn O4 114.92(9) yes
N1 Zn O5 98.41(9) yes
O1 Zn O4 113.11(9) yes
O1 Zn O5 115.74(9) yes
O4 Zn O5 112.07(9) yes
Zn N1 C15 122.7(2) yes
Zn N1 C19 119.4(2) yes
C15 N1 C19 117.8(2) yes
C20 N2 C21 126.3(3) yes
C20 N2 C23 117.5(3) yes
C21 N2 C23 115.7(2) yes
Zn O1 C1 109.5(2) yes
Zn O4 C8 121.8(2) yes
O1 C1 O2 121.3(3) yes
O1 C1 C2 117.5(3) yes
O2 C1 C2 121.2(3) yes
C1 C2 C3 120.6(3) yes
C1 C2 C7 121.5(3) yes
C3 C2 C7 117.9(3) yes
C2 C3 C4 121.7(3) yes
C3 C4 C5 119.4(3) yes
N1 C19 C18 122.9(3) yes
N2 C20 O7 122.3(3) yes
N2 C20 C18 119.1(3) yes
O3 C5 C4 122.9(3) yes
O3 C5 C6 117.2(3) yes
C4 C5 C6 119.9(3) yes
C5 C6 C7 120.0(3) yes
C2 C7 C6 121.0(3) yes
O4 C8 C9 116.8(3) yes
C8 C9 C10 121.4(3) yes
C8 C9 C14 120.3(3) yes
C10 C9 C14 118.2(3) yes
C9 C10 C11 120.7(3) yes
C10 C11 C12 120.1(3) yes
O6 C12 C11 123.5(3) yes
O6 C12 C13 117.1(3) yes
C11 C12 C13 119.4(3) yes
C12 C13 C14 119.9(3) yes
C9 C14 C13 121.7(3) yes
N1 C15 C16 122.7(3) yes
C15 C16 C17 119.2(3) yes
C16 C17 C18 119.3(3) yes
C17 C18 C19 118.1(3) yes
C17 C18 C20 125.1(3) yes
C19 C18 C20 116.7(3) yes
O7 C20 C18 118.6(3) yes
N2 C21 C22 113.4(3) yes
N2 C23 C24 111.7(3) yes
C5 O3 H3 112.(3) no
C12 O6 H6 95(2) no
H81 O8 H82 104.(3) no
C2 C3 H31 122.(2) no
C4 C3 H31 116.(2) no
C3 C4 H41 120.(2) no
C5 C4 H41 120.(2) no
C5 C6 H61 121.(2) no
C7 C6 H61 119.(2) no
C2 C7 H71 117.(2) no
C6 C7 H71 121.(2) no
N1 C15 H151 111.(2) no
C16 C15 H151 126.(2) no
C15 C16 H161 121.(2) no
C17 C16 H161 120.(2) no
C16 C17 H171 122.(2) no
C18 C17 H171 119.(2) no
N1 C19 H191 115.(2) no
C18 C19 H191 122.(2) no
N2 C21 H211 111.(2) no
N2 C21 H212 110.(2) no
C22 C21 H211 110.(2) no
C22 C21 H212 106.(2) no
H211 C21 H212 106.(3) no
C21 C22 H223 111.(2) no
C21 C22 H221 107.(2) no
C21 C22 H222 111.(2) no
H223 C22 H221 111.(4) no
H223 C22 H222 110.(3) no
H221 C22 H222 105.(3) no
N2 C23 H231 106.(2) no
N2 C23 H232 107.(2) no
C24 C23 H231 112.(2) no
C24 C23 H232 109.(2) no
H231 C23 H232 112.(2) no
C23 C24 H241 114.(2) no
C23 C24 H242 115.(2) no
C23 C24 H243 110.(2) no
H241 C24 H242 105.(3) no
H241 C24 H243 106.(3) no
H242 C24 H243 106.(3) no

loop_
_geom_bond_atom_site_label_1
_geom_bond_atom_site_label_2
_geom_bond_distance
_geom_bond_publ_flag
Zn N1 2.049(2) yes
Zn O1 1.948(2) yes
Zn O4 1.941(2) yes
Zn O5 1.970(2) yes
N1 C15 1.348(4) yes
N1 C19 1.345(4) yes
N2 C20 1.343(4) yes
N2 C21 1.460(4) yes
N2 C23 1.476(4) yes
O1 C1 1.279(4) yes
O2 C1 1.246(4) yes
O3 C5 1.360(4) yes
O4 C8 1.278(4) yes
O6 C12 1.355(4) yes
O7 C20 1.232(4) yes
C1 C2 1.487(4) yes
C2 C3 1.383(4) yes
C2 C7 1.395(5) yes
C3 C4 1.386(5) yes
C4 C5 1.381(5) yes
C5 C6 1.388(5) yes
C6 C7 1.378(5) yes
C8 C9 1.479(4) yes
C9 C10 1.399(4) yes
C9 C14 1.378(4) yes
C10 C11 1.374(4) yes
C11 C12 1.394(4) yes
C12 C13 1.384(5) yes
C13 C14 1.374(5) yes
C15 C16 1.362(4) yes
C16 C17 1.377(4) yes
C17 C18 1.392(4) yes
C18 C19 1.373(4) yes
C18 C20 1.508(4) yes
C21 C22 1.512(5) yes
C23 C24 1.512(5) yes
O3 H3 0.74(3) no
O6 H6 0.88(3) no
O8 H81 0.92(4) no
O8 H82 0.76(3) no
C3 H31 0.86(3) no
C4 H41 0.88(3) no
C6 H61 0.93(4) no
C7 H71 0.97(3) no
C15 H151 0.97(3) no
C16 H161 0.90(3) no
C17 H171 0.96(3) no
C19 H191 0.92(3) no
C21 H211 0.94(3) no
C21 H212 0.94(3) no
C22 H223 0.97(5) no
C22 H221 0.93(4) no
C22 H222 0.97(3) no
C23 H231 1.00(3) no
C23 H232 0.90(3) no
C24 H241 0.98(3) no
C24 H242 1.00(4) no
C24 H243 0.96(3) no

loop_
_geom_torsion_atom_site_label_1
_geom_torsion_atom_site_label_2
_geom_torsion_atom_site_label_3
_geom_torsion_atom_site_label_4
_geom_torsion
_geom_torsion_publ_flag
O1 Zn N1 C15 -154.3(2) yes
O4 Zn N1 C15 -32.0(3) yes
O5 Zn N1 C15 87.2(2) yes
N1 Zn O1 C1 -160.0(2) yes
O5 Zn O1 C1 -54.8(2) yes
O5 Zn O4 C8 -45.1(3) yes
C20 N2 C21 C22 106.6(4) yes
C20 N2 C23 C24 80.3(3) yes
Zn O1 C1 C2 172.4(2) yes
O1 C1 C2 C7 17.0(4) yes
O2 C1 C2 C7 -164.5(3) yes
C17 C18 C20 N2 -53.8(4) yes
C19 C18 C20 N2 131.1(3) yes
O1 Zn N1 C19 29.1(2) yes
O4 Zn N1 C19 151.4(2) yes
O5 Zn N1 C19 -89.4(2) yes
O4 Zn O1 C1 76.5(2) yes
N1 Zn O4 C8 66.1(3) yes
C21 N2 C20 C18 -4.6(5) yes
C23 N2 C21 C22 -81.7(4) yes
Zn O1 C1 O2 -6.2(4) yes
O1 C1 C2 C3 -160.7(3) yes
O2 C1 C2 C3 17.8(4) yes
O4 C8 C9 C10 170.6(3) yes
C17 C18 C20 O7 127.9(3) yes
C19 C18 C20 O7 -47.2(4) yes
